data_4322399
loop_
_publ_author_name
'Craig J. Matthews'
'Karen Avery'
'Zhiqiang Xu'
'Laurence K. Thompson'
'Liang Zhao'
'David O. Miller'
'Kumar Biradha'
'Karen Poirier'
'Michael J. Zaworotko'
'Claire Wilson'
'Andr\'es E. Goeta'
'Judith A. K. Howard'

_publ_section_title
;
 Tetranuclear Copper(II) and Nickel(II) Cluster Complexes Derived by
 Self-Assembly from a Series of Tetradentate Diazine Ligands: Structural
 and Magnetic Studies
;
_journal_name_full 'Inorganic Chemistry'
_journal_page_first 5266
_journal_page_last 5276
_journal_paper_doi 10.1021/ic990598f
_journal_volume 38
_journal_year 1999
_chemical_formula_sum 'C48 H53 N23.5 Ni4 O24.5'
_chemical_formula_weight 1585.98
_chemical_name_systematic
; 
 ? 
;
_space_group_IT_number 2
_symmetry_cell_setting triclinic
_symmetry_space_group_name_Hall '-P 1'
_symmetry_space_group_name_H-M 'P -1'
_atom_sites_solution_hydrogens geom
_atom_sites_solution_primary direct
_atom_sites_solution_secondary difmap
_audit_creation_method SHELXL
_cell_angle_alpha 93.1050(10)
_cell_angle_beta 100.1500(10)
_cell_angle_gamma 108.5050(10)
_cell_formula_units_Z 2
_cell_length_a 12.0509(6)
_cell_length_b 12.7498(6)
_cell_length_c 23.1208(11)
_cell_measurement_temperature 193(2)
_cell_volume 3292.9(3)
_computing_structure_refinement 'SHELXL-93 (Sheldrick, 1993)'
_computing_structure_solution 'SHELXS-86 (Sheldrick, 1990)'
_diffrn_ambient_temperature 193(2)
_diffrn_radiation_monochromator graphite
_diffrn_radiation_source 'fine-focus sealed tube'
_diffrn_radiation_type MoK\a
_diffrn_radiation_wavelength 0.71073
_diffrn_reflns_av_R_equivalents 0.0235
_diffrn_reflns_av_sigmaI/netI 0.0560
_diffrn_reflns_limit_h_max 14
_diffrn_reflns_limit_h_min -15
_diffrn_reflns_limit_k_max 16
_diffrn_reflns_limit_k_min -14
_diffrn_reflns_limit_l_max 30
_diffrn_reflns_limit_l_min -18
_diffrn_reflns_number 17183
_diffrn_reflns_theta_max 25.00
_diffrn_reflns_theta_min 1.70
_exptl_absorpt_coefficient_mu 1.222
_exptl_crystal_colour orange-brown
_exptl_crystal_density_diffrn 1.600
_exptl_crystal_F_000 1627
_exptl_crystal_size_max 0.20
_exptl_crystal_size_mid 0.15
_exptl_crystal_size_min 0.15
_refine_diff_density_max 2.261
_refine_diff_density_min -0.823
_refine_diff_density_rms 0.161
_refine_ls_extinction_coef 0.0015(4)
_refine_ls_extinction_expression Fc^*^=kFc[1+0.001xFc^2^\l^3^/sin(2\q)]^-1/4^
_refine_ls_extinction_method SHELXL
_refine_ls_goodness_of_fit_all 1.030
_refine_ls_goodness_of_fit_obs 1.086
_refine_ls_matrix_type full
_refine_ls_number_parameters 1004
_refine_ls_number_reflns 10806
_refine_ls_number_restraints 0
_refine_ls_restrained_S_all 1.028
_refine_ls_restrained_S_obs 1.086
_refine_ls_R_factor_all 0.0871
_refine_ls_R_factor_obs 0.0659
_refine_ls_shift/esd_max 3.155
_refine_ls_shift/esd_mean 0.109
_refine_ls_structure_factor_coef Fsqd
_refine_ls_weighting_details 'w=1/[\s^2^(Fo^2^)+(0.1305P)^2^+14.2648P] where P=(Fo^2^+2Fc^2^)/3'
_refine_ls_weighting_scheme calc
_refine_ls_wR_factor_all 0.2171
_refine_ls_wR_factor_obs 0.1992
_reflns_number_observed 8641
_reflns_number_total 11223
_reflns_observed_criterion >2sigma(I)
_cod_data_source_file ic990598f_3.cif
_cod_data_source_block Ka05c(6)
_cod_depositor_comments
;
The following automatic conversions were performed:

'_refine_ls_weighting_scheme' value 'calc
w=1/[\s^2^(Fo^2^)+(0.1305P)^2^+14.2648P] where P=(Fo^2^+2Fc^2^)/3'
was changed to 'calc'. New tag '_refine_ls_weighting_details' was
created. The value of the new tag was set to
'w=1/[\s^2^(Fo^2^)+(0.1305P)^2^+14.2648P] where P=(Fo^2^+2Fc^2^)/3'.

Automatic conversion script
Id: cif_fix_values 3143 2015-03-26 13:38:13Z robertas 
;
_cod_original_formula_sum 'C48 H53 N23.50 Ni4 O24.50'
_cod_database_code 4322399

loop_
_symmetry_equiv_pos_as_xyz
'x, y, z'
'-x, -y, -z'

loop_
_atom_site_aniso_label
_atom_site_aniso_U_11
_atom_site_aniso_U_22
_atom_site_aniso_U_33
_atom_site_aniso_U_23
_atom_site_aniso_U_13
_atom_site_aniso_U_12
Ni1 0.0197(4) 0.0204(4) 0.0227(4) 0.0038(3) 0.0070(3) 0.0076(3)
Ni2 0.0242(4) 0.0255(4) 0.0222(4) 0.0039(3) 0.0069(3) 0.0116(4)
Ni3 0.0207(4) 0.0261(5) 0.0229(4) 0.0041(3) 0.0065(3) 0.0107(3)
Ni4 0.0187(4) 0.0195(4) 0.0221(4) 0.0039(3) 0.0062(3) 0.0072(3)
N5A 0.032(3) 0.026(3) 0.031(3) 0.007(3) 0.017(3) 0.015(3)
O1B 0.020(2) 0.026(2) 0.025(2) 0.005(2) 0.006(2) 0.009(2)
O1C 0.023(2) 0.020(2) 0.027(2) 0.006(2) 0.010(2) 0.009(2)
O1D 0.019(2) 0.019(2) 0.026(2) 0.007(2) 0.005(2) 0.006(2)
O1E 0.029(3) 0.048(4) 0.034(4) 0.010(3) 0.008(3) 0.016(2)
O4E 0.027(3) 0.030(3) 0.028(3) 0.005(2) 0.006(2) 0.013(2)
O1G 0.047(4) 0.047(4) 0.041(3) 0.010(3) 0.017(3) 0.031(3)
O1H 0.053(4) 0.047(4) 0.039(3) -0.006(3) 0.014(3) 0.018(3)
N1A 0.024(3) 0.023(3) 0.028(3) 0.002(2) 0.008(2) 0.012(2)
N2A 0.021(3) 0.018(3) 0.032(3) 0.003(2) 0.010(2) 0.008(2)
N3A 0.023(3) 0.018(3) 0.027(3) 0.003(2) 0.010(2) 0.007(2)
N4A 0.021(3) 0.023(3) 0.029(3) 0.003(2) 0.008(2) 0.009(2)
O1A 0.024(2) 0.019(2) 0.026(2) 0.004(2) 0.010(2) 0.008(2)
N1B 0.024(3) 0.034(3) 0.024(3) 0.002(2) 0.005(2) 0.010(2)
N2B 0.028(3) 0.030(3) 0.023(3) 0.007(2) 0.007(2) 0.012(2)
N3B 0.019(3) 0.027(3) 0.030(3) 0.007(2) 0.004(2) 0.009(2)
N4B 0.021(3) 0.030(3) 0.023(3) 0.001(2) 0.007(2) 0.009(2)
N5B 0.038(4) 0.034(4) 0.042(4) 0.014(3) 0.012(3) 0.012(4)
N1C 0.025(3) 0.024(3) 0.028(3) 0.004(2) 0.003(2) 0.013(2)
N2C 0.022(3) 0.016(3) 0.028(3) 0.002(2) 0.010(2) 0.007(2)
N3C 0.022(3) 0.020(3) 0.025(3) 0.003(2) 0.006(2) 0.008(2)
N4C 0.023(3) 0.020(3) 0.025(3) 0.005(2) 0.003(2) 0.008(2)
N5C 0.031(3) 0.023(3) 0.034(4) 0.006(3) 0.018(3) 0.010(3)
N1D 0.026(3) 0.027(3) 0.024(3) 0.000(2) 0.004(2) 0.012(2)
N2D 0.020(3) 0.024(3) 0.023(3) 0.005(2) 0.006(2) 0.009(2)
N3D 0.022(3) 0.024(3) 0.022(3) 0.004(2) 0.004(2) 0.005(2)
N4D 0.018(3) 0.022(3) 0.026(3) 0.001(2) 0.006(2) 0.005(2)
N5D 0.036(4) 0.041(4) 0.034(4) 0.016(3) 0.003(3) 0.011(3)
C1A 0.039(4) 0.029(4) 0.033(4) 0.002(3) 0.008(3) 0.020(3)
C2A 0.045(5) 0.024(4) 0.052(5) 0.007(3) 0.019(4) 0.018(3)
C3A 0.042(4) 0.023(4) 0.050(5) 0.015(3) 0.014(4) 0.015(3)
C4A 0.031(4) 0.026(4) 0.035(4) 0.006(3) 0.013(3) 0.012(3)
C5A 0.019(3) 0.025(3) 0.019(3) 0.002(2) 0.003(2) 0.009(3)
C6A 0.018(3) 0.023(3) 0.022(3) 0.002(3) 0.004(3) 0.010(3)
C7A 0.021(3) 0.021(3) 0.023(3) 0.002(3) 0.004(3) 0.010(3)
C8A 0.020(3) 0.029(3) 0.020(3) 0.003(3) 0.001(3) 0.013(3)
C9A 0.026(4) 0.034(4) 0.029(4) 0.003(3) 0.006(3) 0.017(3)
C10A 0.029(4) 0.031(4) 0.034(4) -0.003(3) 0.004(3) 0.018(3)
C11A 0.030(4) 0.026(4) 0.043(4) 0.001(3) 0.005(3) 0.013(3)
C12A 0.028(4) 0.020(3) 0.036(4) 0.005(3) 0.008(3) 0.009(3)
C1B 0.031(4) 0.042(4) 0.036(4) 0.001(3) 0.004(3) 0.011(3)
C2B 0.033(4) 0.054(5) 0.037(4) -0.003(4) 0.006(3) 0.009(4)
C3B 0.029(4) 0.064(5) 0.037(4) -0.001(4) -0.001(3) 0.024(4)
C4B 0.041(4) 0.047(4) 0.026(4) -0.001(3) 0.004(3) 0.026(4)
C5B 0.032(4) 0.036(4) 0.022(3) 0.002(3) 0.006(3) 0.018(3)
C6B 0.035(4) 0.033(4) 0.022(3) 0.006(3) 0.009(3) 0.019(3)
C7B 0.024(3) 0.023(3) 0.024(3) 0.006(3) 0.013(3) 0.011(3)
C8B 0.026(3) 0.023(3) 0.029(4) 0.003(3) 0.010(3) 0.013(3)
C9B 0.032(4) 0.033(4) 0.043(4) 0.012(3) 0.014(3) 0.011(3)
C10B 0.040(4) 0.024(4) 0.056(5) 0.011(3) 0.020(4) 0.007(3)
C11B 0.030(4) 0.034(4) 0.043(4) -0.002(3) 0.013(3) 0.004(3)
C12B 0.024(4) 0.036(4) 0.032(4) 0.004(3) 0.007(3) 0.010(3)
C1C 0.034(4) 0.029(4) 0.030(4) -0.004(3) 0.004(3) 0.016(3)
C2C 0.032(4) 0.020(3) 0.055(5) 0.000(3) 0.006(3) 0.010(3)
C3C 0.029(4) 0.021(3) 0.050(5) 0.011(3) 0.007(3) 0.006(3)
C4C 0.024(3) 0.021(3) 0.041(4) 0.007(3) 0.009(3) 0.008(3)
C5C 0.023(3) 0.021(3) 0.024(3) 0.004(3) 0.005(3) 0.012(3)
C6C 0.026(3) 0.015(3) 0.024(3) 0.004(2) 0.004(3) 0.007(3)
C7C 0.022(3) 0.023(3) 0.020(3) 0.002(3) 0.005(3) 0.008(3)
C8C 0.019(3) 0.022(3) 0.019(3) 0.001(2) 0.004(2) 0.009(3)
C9C 0.026(3) 0.032(4) 0.021(3) 0.002(3) 0.006(3) 0.011(3)
C10C 0.036(4) 0.033(4) 0.028(4) 0.002(3) 0.008(3) 0.021(3)
C11C 0.037(4) 0.018(3) 0.033(4) 0.002(3) 0.007(3) 0.009(3)
C12C 0.031(4) 0.021(3) 0.032(4) 0.002(3) 0.007(3) 0.006(3)
C1D 0.020(3) 0.034(4) 0.034(4) -0.006(3) 0.005(3) 0.005(3)
C2D 0.023(4) 0.050(5) 0.045(5) -0.006(4) 0.006(3) 0.011(3)
C3D 0.028(4) 0.057(5) 0.038(4) 0.000(4) -0.001(3) 0.023(4)
C4D 0.038(4) 0.045(4) 0.036(4) 0.009(3) 0.006(3) 0.027(4)
C5D 0.026(3) 0.029(4) 0.024(3) 0.001(3) 0.003(3) 0.014(3)
C6D 0.032(4) 0.025(3) 0.026(3) 0.003(3) 0.005(3) 0.013(3)
C7D 0.019(3) 0.021(3) 0.023(3) 0.004(3) 0.009(3) 0.008(3)
C8D 0.022(3) 0.021(3) 0.027(3) 0.003(3) 0.012(3) 0.009(3)
C9D 0.031(4) 0.029(4) 0.036(4) 0.013(3) 0.016(3) 0.015(3)
C10D 0.028(4) 0.025(4) 0.041(4) 0.006(3) 0.010(3) 0.001(3)
C11D 0.024(3) 0.030(4) 0.037(4) 0.000(3) 0.007(3) 0.004(3)
C12D 0.025(3) 0.026(3) 0.030(4) 0.003(3) 0.006(3) 0.008(3)
N11 0.030(3) 0.042(4) 0.042(4) 0.010(3) -0.001(3) 0.005(3)
O11 0.066(4) 0.046(4) 0.079(5) 0.023(3) 0.007(4) 0.014(3)
O12 0.044(3) 0.063(4) 0.045(3) 0.017(3) 0.018(3) 0.018(3)
O13 0.048(3) 0.049(3) 0.039(3) 0.004(3) 0.012(3) 0.009(3)
N21 0.034(3) 0.035(3) 0.031(3) 0.003(3) 0.017(3) 0.013(3)
O21 0.066(4) 0.053(4) 0.055(4) -0.003(3) 0.001(3) 0.043(3)
O22 0.032(3) 0.040(3) 0.044(3) -0.010(2) -0.002(2) 0.015(2)
O23 0.042(3) 0.024(2) 0.033(3) -0.001(2) 0.012(2) 0.009(2)
N31 0.079(7) 0.077(7) 0.087(8) 0.027(6) 0.033(6) 0.030(6)
O31 0.125(9) 0.112(8) 0.194(13) -0.010(8) 0.084(9) 0.035(7)
O32 0.120(10) 0.139(10) 0.170(12) 0.074(9) -0.014(9) 0.014(8)
O33 0.126(9) 0.149(10) 0.129(9) -0.039(8) -0.008(8) 0.055(8)
N51 0.073(22) 0.131(25) 0.033(10) 0.052(14) 0.000(11) 0.017(13)
O51 0.491(71) 0.677(89) 0.744(101) 0.707(92) -0.531(77) -0.508(73)
O52 0.558(56) 0.187(22) 0.027(9) -0.044(11) -0.085(17) 0.305(34)
O53 0.051(6) 0.007(4) 0.027(5) 0.009(4) -0.029(4) 0.022(4)
O61 0.037(3) 0.046(3) 0.033(3) 0.005(2) 0.000(2) 0.020(3)
O62 0.040(3) 0.035(3) 0.048(3) 0.012(3) 0.015(3) 0.015(3)
O63 0.052(4) 0.064(5) 0.083(5) 0.008(4) 0.018(4) 0.031(4)
O64 0.084(8) 0.142(11) 0.364(25) -0.041(13) -0.021(12) 0.001(8)
O65 0.083(8) 0.136(11) 0.270(18) 0.008(11) 0.064(10) 0.011(8)
O66 0.113(9) 0.717(39) 0.353(21) -0.422(25) -0.171(12) 0.226(16)

loop_
_atom_site_label
_atom_site_type_symbol
_atom_site_fract_x
_atom_site_fract_y
_atom_site_fract_z
_atom_site_U_iso_or_equiv
_atom_site_thermal_displace_type
_atom_site_occupancy
_atom_site_calc_flag
_atom_site_refinement_flags
_atom_site_disorder_group
Ni1 Ni -0.39114(7) 0.70986(6) 0.75829(3) 0.0203(2) Uani 1 d . .
Ni2 Ni -0.33606(7) 0.47126(7) 0.66170(4) 0.0228(2) Uani 1 d . .
Ni3 Ni -0.01386(7) 0.53195(7) 0.76000(4) 0.0222(2) Uani 1 d . .
Ni4 Ni -0.09012(7) 0.73573(6) 0.87033(3) 0.0196(2) Uani 1 d . .
N5A N -0.5895(5) 0.5817(5) 0.8844(3) 0.0263(13) Uani 1 d . .
O1B O -0.1467(4) 0.5549(4) 0.6952(2) 0.0234(9) Uani 1 d . .
O1C O -0.0832(4) 0.5843(3) 0.8271(2) 0.0221(9) Uani 1 d . .
O1D O -0.2011(4) 0.7660(3) 0.7976(2) 0.0210(9) Uani 1 d . .
O1E O 0.1377(5) 0.5316(6) 0.8183(4) 0.0357(15) Uani 1 d . .
O4E O 0.0413(4) 0.7286(4) 0.9419(2) 0.0271(11) Uani 1 d . .
O1G O 0.0532(6) 0.4656(5) 0.6944(3) 0.0396(14) Uani 1 d . .
O1H O -0.2890(6) 0.3812(6) 0.5981(3) 0.046(2) Uani 1 d . .
N1A N -0.3941(5) 0.3371(4) 0.7065(2) 0.0236(12) Uani 1 d . .
N2A N -0.4990(5) 0.4960(4) 0.8016(2) 0.0230(12) Uani 1 d . .
N3A N -0.4822(5) 0.6089(4) 0.8080(2) 0.0217(11) Uani 1 d . .
N4A N -0.4365(5) 0.8201(4) 0.8168(2) 0.0237(12) Uani 1 d . .
O1A O -0.3822(4) 0.5472(3) 0.7310(2) 0.0219(9) Uani 1 d . .
N1B N -0.5034(5) 0.4532(5) 0.6075(2) 0.0274(12) Uani 1 d . .
N2B N -0.2991(5) 0.6062(5) 0.6213(2) 0.0258(12) Uani 1 d . .
N3B N -0.1835(5) 0.6824(4) 0.6349(2) 0.0251(12) Uani 1 d . .
N4B N 0.0742(5) 0.6877(5) 0.7394(2) 0.0245(12) Uani 1 d . .
N5B N -0.3696(8) 0.7187(7) 0.5571(3) 0.037(2) Uani 1 d . .
N1C N -0.1070(5) 0.3789(4) 0.7812(2) 0.0244(12) Uani 1 d . .
N2C N -0.2232(5) 0.5065(4) 0.8848(2) 0.0216(11) Uani 1 d . .
N3C N -0.2134(5) 0.6172(4) 0.8969(2) 0.0215(11) Uani 1 d . .
N4C N -0.1537(5) 0.8284(4) 0.9267(2) 0.0224(11) Uani 1 d . .
N5C N -0.3406(5) 0.5682(5) 0.9639(3) 0.0275(13) Uani 1 d . .
N1D N -0.5379(5) 0.7053(5) 0.6904(2) 0.0255(12) Uani 1 d . .
N2D N -0.3165(5) 0.8271(4) 0.7109(2) 0.0217(11) Uani 1 d . .
N3D N -0.1967(5) 0.8937(4) 0.7291(2) 0.0234(12) Uani 1 d . .
N4D N 0.0289(4) 0.8699(4) 0.8440(2) 0.0221(11) Uani 1 d . .
N5D N -0.3445(6) 0.9534(5) 0.6452(3) 0.0370(15) Uani 1 d . .
C1A C -0.4011(7) 0.2307(6) 0.6924(3) 0.032(2) Uani 1 d . .
H1A H -0.3617(7) 0.2157(6) 0.6635(3) 0.038 Uiso 1 calc R .
C2A C -0.4643(7) 0.1433(6) 0.7192(3) 0.038(2) Uani 1 d . .
H2A H -0.4667(7) 0.0710(6) 0.7086(3) 0.045 Uiso 1 calc R .
C3A C -0.5236(7) 0.1647(6) 0.7617(3) 0.036(2) Uani 1 d . .
H3A H -0.5693(7) 0.1064(6) 0.7790(3) 0.044 Uiso 1 calc R .
C4A C -0.5150(6) 0.2743(6) 0.7789(3) 0.030(2) Uani 1 d . .
H4A H -0.5510(6) 0.2910(6) 0.8089(3) 0.036 Uiso 1 calc R .
C5A C -0.4506(5) 0.3571(5) 0.7495(3) 0.0206(13) Uani 1 d . .
C6A C -0.4420(5) 0.4750(5) 0.7614(3) 0.0203(13) Uani 1 d . .
C7A C -0.5291(5) 0.6450(5) 0.8484(3) 0.0210(13) Uani 1 d . .
C8A C -0.5093(5) 0.7653(5) 0.8520(3) 0.0224(13) Uani 1 d . .
C9A C -0.5590(6) 0.8195(6) 0.8889(3) 0.0283(15) Uani 1 d . .
H9A H -0.6120(6) 0.7795(6) 0.9110(3) 0.034 Uiso 1 calc R .
C10A C -0.5276(6) 0.9344(6) 0.8920(3) 0.030(2) Uani 1 d . .
H10A H -0.5577(6) 0.9731(6) 0.9169(3) 0.036 Uiso 1 calc R .
C11A C -0.4510(6) 0.9901(6) 0.8575(3) 0.032(2) Uani 1 d . .
H11A H -0.4279(6) 1.0673(6) 0.8594(3) 0.039 Uiso 1 calc R .
C12A C -0.4090(6) 0.9309(5) 0.8202(3) 0.0274(15) Uani 1 d . .
H12A H -0.3594(6) 0.9696(5) 0.7963(3) 0.033 Uiso 1 calc R .
C1B C -0.6076(6) 0.3703(6) 0.6026(3) 0.037(2) Uani 1 d . .
H1B H -0.6095(6) 0.3109(6) 0.6245(3) 0.044 Uiso 1 calc R .
C2B C -0.7125(7) 0.3698(7) 0.5662(3) 0.043(2) Uani 1 d . .
H2B H -0.7833(7) 0.3109(7) 0.5636(3) 0.051 Uiso 1 calc R .
C3B C -0.7097(7) 0.4582(7) 0.5339(3) 0.043(2) Uani 1 d . .
H3B H -0.7789(7) 0.4601(7) 0.5093(3) 0.051 Uiso 1 calc R .
C4B C -0.6029(7) 0.5438(7) 0.5386(3) 0.036(2) Uani 1 d . .
H4B H -0.5990(7) 0.6036(7) 0.5167(3) 0.043 Uiso 1 calc R .
C5B C -0.5004(6) 0.5399(6) 0.5766(3) 0.0282(15) Uani 1 d . .
C6B C -0.3817(6) 0.6287(6) 0.5852(3) 0.0278(15) Uani 1 d . .
C7B C -0.1128(6) 0.6481(5) 0.6735(3) 0.0221(13) Uani 1 d . .
C8B C 0.0129(6) 0.7238(5) 0.6943(3) 0.0248(14) Uani 1 d . .
C9B C 0.0634(6) 0.8198(6) 0.6708(3) 0.035(2) Uani 1 d . .
H9B H 0.0202(6) 0.8415(6) 0.6390(3) 0.042 Uiso 1 calc R .
C10B C 0.1807(7) 0.8836(6) 0.6955(4) 0.039(2) Uani 1 d . .
H10B H 0.2168(7) 0.9497(6) 0.6809(4) 0.047 Uiso 1 calc R .
C11B C 0.2437(7) 0.8489(6) 0.7419(3) 0.037(2) Uani 1 d . .
H11B H 0.3221(7) 0.8914(6) 0.7592(3) 0.044 Uiso 1 calc R .
C12B C 0.1880(6) 0.7498(6) 0.7620(3) 0.031(2) Uani 1 d . .
H12B H 0.2311(6) 0.7250(6) 0.7925(3) 0.037 Uiso 1 calc R .
C1C C -0.1055(6) 0.2788(6) 0.7612(3) 0.030(2) Uani 1 d . .
H1C H -0.0763(6) 0.2719(6) 0.7270(3) 0.036 Uiso 1 calc R .
C2C C -0.1460(6) 0.1853(6) 0.7895(4) 0.036(2) Uani 1 d . .
H2C H -0.1445(6) 0.1166(6) 0.7745(4) 0.043 Uiso 1 calc R .
C3C C -0.1883(6) 0.1960(6) 0.8399(3) 0.034(2) Uani 1 d . .
H3C H -0.2126(6) 0.1348(6) 0.8605(3) 0.041 Uiso 1 calc R .
C4C C -0.1950(6) 0.2962(5) 0.8601(3) 0.0283(15) Uani 1 d . .
H4C H -0.2260(6) 0.3037(5) 0.8936(3) 0.034 Uiso 1 calc R .
C5C C -0.1537(6) 0.3872(5) 0.8290(3) 0.0211(13) Uani 1 d . .
C6C C -0.1530(6) 0.5006(5) 0.8480(3) 0.0216(13) Uani 1 d . .
C7C C -0.2684(5) 0.6415(5) 0.9366(3) 0.0215(13) Uani 1 d . .
C8C C -0.2456(5) 0.7632(5) 0.9485(3) 0.0196(13) Uani 1 d . .
C9C C -0.3115(6) 0.8080(6) 0.9789(3) 0.0260(14) Uani 1 d . .
H9C H -0.3751(6) 0.7620(6) 0.9932(3) 0.031 Uiso 1 calc R .
C10C C -0.2815(6) 0.9236(6) 0.9880(3) 0.030(2) Uani 1 d . .
H10C H -0.3262(6) 0.9552(6) 1.0078(3) 0.036 Uiso 1 calc R .
C11C C -0.1864(6) 0.9903(5) 0.9679(3) 0.029(2) Uani 1 d . .
H11C H -0.1633(6) 1.0675(5) 0.9749(3) 0.035 Uiso 1 calc R .
C12C C -0.1255(6) 0.9393(5) 0.9367(3) 0.0283(15) Uani 1 d . .
H12C H -0.0620(6) 0.9842(5) 0.9220(3) 0.034 Uiso 1 calc R .
C1D C -0.6521(6) 0.6350(6) 0.6793(3) 0.031(2) Uani 1 d . .
H1D H -0.6719(6) 0.5756(6) 0.7016(3) 0.037 Uiso 1 calc R .
C2D C -0.7399(7) 0.6482(7) 0.6363(3) 0.040(2) Uani 1 d . .
H2D H -0.8176(7) 0.5986(7) 0.6301(3) 0.049 Uiso 1 calc R .
C3D C -0.7125(7) 0.7344(7) 0.6027(3) 0.040(2) Uani 1 d . .
H3D H -0.7710(7) 0.7437(7) 0.5734(3) 0.048 Uiso 1 calc R .
C4D C -0.5970(7) 0.8072(7) 0.6131(3) 0.037(2) Uani 1 d . .
H4D H -0.5767(7) 0.8673(7) 0.5914(3) 0.044 Uiso 1 calc R .
C5D C -0.5116(6) 0.7896(5) 0.6563(3) 0.0256(14) Uani 1 d . .
C6D C -0.3819(6) 0.8608(5) 0.6707(3) 0.0268(14) Uani 1 d . .
C7D C -0.1474(5) 0.8527(5) 0.7732(3) 0.0198(13) Uani 1 d . .
C8D C -0.0195(6) 0.9150(5) 0.7991(3) 0.0219(13) Uani 1 d . .
C9D C 0.0433(6) 1.0141(6) 0.7808(3) 0.029(2) Uani 1 d . .
H9D H 0.0081(6) 1.0421(6) 0.7489(3) 0.035 Uiso 1 calc R .
C10D C 0.1586(6) 1.0710(6) 0.8105(3) 0.033(2) Uani 1 d . .
H10D H 0.2017(6) 1.1388(6) 0.7997(3) 0.040 Uiso 1 calc R .
C11D C 0.2093(6) 1.0251(6) 0.8571(3) 0.031(2) Uani 1 d . .
H11D H 0.2871(6) 1.0616(6) 0.8777(3) 0.037 Uiso 1 calc R .
C12D C 0.1427(6) 0.9253(5) 0.8720(3) 0.0268(14) Uani 1 d . .
H12D H 0.1775(6) 0.8944(5) 0.9027(3) 0.032 Uiso 1 calc R .
N11 N 0.9267(6) 0.7196(6) 0.0747(3) 0.041(2) Uani 1 d . .
O11 O 0.9573(6) 0.8190(5) 0.0671(3) 0.065(2) Uani 1 d . .
O12 O 0.8728(5) 0.6843(5) 0.1145(2) 0.0488(14) Uani 1 d . .
O13 O 0.9507(5) 0.6522(5) 0.0408(2) 0.0467(14) Uani 1 d . .
N21 N 0.4143(5) 0.7666(5) 0.0347(3) 0.0315(13) Uani 1 d . .
O21 O 0.3546(6) 0.8272(5) 0.0186(3) 0.054(2) Uani 1 d . .
O22 O 0.5019(5) 0.7991(4) 0.0772(2) 0.0399(13) Uani 1 d . .
O23 O 0.3870(4) 0.6695(4) 0.0068(2) 0.0329(11) Uani 1 d . .
N31 N -0.8491(11) 0.1619(9) 0.6635(5) 0.077(3) Uani 1 d . .
O31 O -0.9122(11) 0.2076(9) 0.6808(6) 0.139(5) Uani 1 d . .
O32 O -0.7487(12) 0.1845(11) 0.6832(6) 0.154(5) Uani 1 d . .
O33 O -0.8998(11) 0.0826(11) 0.6197(5) 0.139(4) Uani 1 d . .
N51 N -0.4925(41) 0.1443(47) 0.5359(13) 0.083(15) Uani 0.50 d P .
O51 O -0.5429(49) 0.0131(53) 0.4716(30) 0.868(105) Uani 0.50 d P .
O52 O -0.4420(35) 0.0850(21) 0.5672(7) 0.234(21) Uani 0.50 d P .
O53 O -0.4702(9) 0.2074(7) 0.5268(4) 0.030(3) Uani 0.50 d P .
O61 O 0.8530(5) 0.4339(5) 0.0617(2) 0.0383(12) Uani 1 d . .
O62 O 0.6275(5) 0.6410(5) 0.0852(3) 0.0391(13) Uani 1 d . .
O63 O -0.7615(6) 0.3935(6) 0.7592(4) 0.063(2) Uani 1 d . .
O64 O -0.8585(11) 0.1229(12) 0.4330(9) 0.217(9) Uani 1 d . .
O65 O 0.1397(11) -0.0993(11) 0.3885(8) 0.166(6) Uani 1 d . .
O66 O -0.0603(11) 0.4007(21) 0.5750(8) 0.420(18) Uani 1 d . .
H5A1 H -0.5902(68) 0.5180(68) 0.8771(34) 0.032(22) Uiso 1 d . .
H5A2 H -0.6057(64) 0.6114(59) 0.9156(33) 0.027(19) Uiso 1 d . .
H5B1 H -0.3243(64) 0.7568(60) 0.5616(34) 0.010(23) Uiso 1 d . .
H5B2 H -0.5349(136) 0.9006(142) 0.4561(56) 0.021(41) Uiso 1 d . .
H5C1 H -0.3497(67) 0.4983(70) 0.9564(33) 0.027(21) Uiso 1 d . .
H5C2 H -0.3466(84) 0.5936(78) 0.9944(42) 0.050(30) Uiso 1 d . .
H5D1 H -0.3815(73) 0.9638(66) 0.6145(37) 0.037(23) Uiso 1 d . .
H5D2 H -0.2547(73) 0.9777(61) 0.6550(32) 0.036(20) Uiso 1 d . .
H1E1 H 0.1300(102) 0.5291(96) 0.8394(45) 0.037(43) Uiso 1 d . .
H1E2 H 0.1325(157) 0.4753(151) 0.7852(81) 0.195(77) Uiso 1 d . .
H4E1 H 0.0221(62) 0.7205(56) 0.9709(32) 0.013(20) Uiso 1 d . .
H4E2 H 0.0634(70) 0.6691(69) 0.9389(33) 0.035(22) Uiso 1 d . .
H1G1 H 0.0802(73) 0.4341(67) 0.7028(36) 0.021(25) Uiso 1 d . .
H1H1 H -0.2765(197) 0.3553(162) 0.5949(89) 0.101(94) Uiso 1 d . .
H1H2 H -0.1506(156) 0.4339(134) 0.5492(72) 0.169(63) Uiso 1 d . .
H611 H 0.9578(169) 0.5684(162) 0.0478(81) 0.194(81) Uiso 1 d . .
H612 H 0.7877(88) 0.4099(78) 0.0396(42) 0.059(30) Uiso 1 d . .
H621 H 0.7020(95) 0.6746(81) 0.1121(44) 0.065(30) Uiso 1 d . .
H622 H 0.6090(101) 0.7030(96) 0.0938(49) 0.086(37) Uiso 1 d . .
H631 H -0.7784(74) 0.3346(70) 0.7380(37) 0.034(25) Uiso 1 d . .
H651 H 0.0682(53) -0.1081(47) 0.3655(24) 0.000(13) Uiso 1 d . .

loop_
_atom_type_symbol
_atom_type_description
_atom_type_scat_dispersion_real
_atom_type_scat_dispersion_imag
_atom_type_scat_source
N N 0.0061 0.0033 'International Tables Vol C Tables 4.2.6.8 and 6.1.1.4'
H H 0.0000 0.0000 'International Tables Vol C Tables 4.2.6.8 and 6.1.1.4'
O O 0.0106 0.0060 'International Tables Vol C Tables 4.2.6.8 and 6.1.1.4'
Ni Ni 0.3393 1.1124 'International Tables Vol C Tables 4.2.6.8 and 6.1.1.4'
C C 0.0033 0.0016 'International Tables Vol C Tables 4.2.6.8 and 6.1.1.4'

loop_
_geom_angle_atom_site_label_1
_geom_angle_atom_site_label_2
_geom_angle_atom_site_label_3
_geom_angle
_geom_angle_site_symmetry_1
_geom_angle_site_symmetry_3
_geom_angle_publ_flag
N3A Ni1 N2D 170.2(2) . . ?
N3A Ni1 N1D 98.0(2) . . ?
N2D Ni1 N1D 77.3(2) . . ?
N3A Ni1 N4A 76.5(2) . . ?
N2D Ni1 N4A 94.8(2) . . ?
N1D Ni1 N4A 90.8(2) . . ?
N3A Ni1 O1A 75.3(2) . . ?
N2D Ni1 O1A 113.6(2) . . ?
N1D Ni1 O1A 97.3(2) . . ?
N4A Ni1 O1A 151.5(2) . . ?
N3A Ni1 O1D 110.1(2) . . ?
N2D Ni1 O1D 75.1(2) . . ?
N1D Ni1 O1D 151.9(2) . . ?
N4A Ni1 O1D 96.0(2) . . ?
O1A Ni1 O1D 89.6(2) . . ?
N2B Ni2 N1A 171.9(2) . . ?
N2B Ni2 O1A 93.2(2) . . ?
N1A Ni2 O1A 80.5(2) . . ?
N2B Ni2 O1H 93.0(3) . . ?
N1A Ni2 O1H 93.5(3) . . ?
O1A Ni2 O1H 173.6(2) . . ?
N2B Ni2 N1B 77.7(2) . . ?
N1A Ni2 N1B 97.1(2) . . ?
O1A Ni2 N1B 90.0(2) . . ?
O1H Ni2 N1B 92.9(3) . . ?
N2B Ni2 O1B 76.0(2) . . ?
N1A Ni2 O1B 109.1(2) . . ?
O1A Ni2 O1B 92.7(2) . . ?
O1H Ni2 O1B 87.3(2) . . ?
N1B Ni2 O1B 153.8(2) . . ?
N1C Ni3 N4B 177.7(2) . . ?
N1C Ni3 O1C 81.3(2) . . ?
N4B Ni3 O1C 96.9(2) . . ?
N1C Ni3 O1E 90.0(2) . . ?
N4B Ni3 O1E 91.4(2) . . ?
O1C Ni3 O1E 92.3(3) . . ?
N1C Ni3 O1B 99.6(2) . . ?
N4B Ni3 O1B 79.0(2) . . ?
O1C Ni3 O1B 91.7(2) . . ?
O1E Ni3 O1B 170.0(2) . . ?
N1C Ni3 O1G 94.1(2) . . ?
N4B Ni3 O1G 87.8(2) . . ?
O1C Ni3 O1G 175.2(2) . . ?
O1E Ni3 O1G 86.3(3) . . ?
O1B Ni3 O1G 90.4(2) . . ?
N3C Ni4 N4D 174.2(2) . . ?
N3C Ni4 O1D 97.5(2) . . ?
N4D Ni4 O1D 79.7(2) . . ?
N3C Ni4 O4E 91.2(2) . . ?
N4D Ni4 O4E 91.5(2) . . ?
O1D Ni4 O4E 171.1(2) . . ?
N3C Ni4 N4C 78.4(2) . . ?
N4D Ni4 N4C 96.4(2) . . ?
O1D Ni4 N4C 89.4(2) . . ?
O4E Ni4 N4C 90.3(2) . . ?
N3C Ni4 O1C 76.1(2) . . ?
N4D Ni4 O1C 109.1(2) . . ?
O1D Ni4 O1C 94.7(2) . . ?
O4E Ni4 O1C 89.4(2) . . ?
N4C Ni4 O1C 154.5(2) . . ?
C7B O1B Ni3 113.7(4) . . ?
C7B O1B Ni2 109.6(4) . . ?
Ni3 O1B Ni2 136.2(2) . . ?
C6C O1C Ni3 112.0(4) . . ?
C6C O1C Ni4 107.7(4) . . ?
Ni3 O1C Ni4 140.1(2) . . ?
C7D O1D Ni4 113.1(4) . . ?
C7D O1D Ni1 108.5(4) . . ?
Ni4 O1D Ni1 137.5(2) . . ?
C1A N1A C5A 117.5(6) . . ?
C1A N1A Ni2 128.5(5) . . ?
C5A N1A Ni2 113.0(4) . . ?
C6A N2A N3A 109.0(5) . . ?
C7A N3A N2A 116.9(5) . . ?
C7A N3A Ni1 122.0(4) . . ?
N2A N3A Ni1 121.1(4) . . ?
C12A N4A C8A 117.5(6) . . ?
C12A N4A Ni1 129.3(5) . . ?
C8A N4A Ni1 113.0(4) . . ?
C6A O1A Ni2 112.0(4) . . ?
C6A O1A Ni1 108.6(4) . . ?
Ni2 O1A Ni1 138.0(2) . . ?
C1B N1B C5B 118.9(6) . . ?
C1B N1B Ni2 128.3(5) . . ?
C5B N1B Ni2 112.8(5) . . ?
C6B N2B N3B 119.6(5) . . ?
C6B N2B Ni2 121.3(5) . . ?
N3B N2B Ni2 118.9(4) . . ?
C7B N3B N2B 111.5(5) . . ?
C12B N4B C8B 118.2(6) . . ?
C12B N4B Ni3 126.2(5) . . ?
C8B N4B Ni3 115.3(4) . . ?
C5C N1C C1C 118.5(6) . . ?
C5C N1C Ni3 112.1(4) . . ?
C1C N1C Ni3 128.0(5) . . ?
C6C N2C N3C 108.5(5) . . ?
C7C N3C N2C 117.8(5) . . ?
C7C N3C Ni4 120.2(4) . . ?
N2C N3C Ni4 120.3(4) . . ?
C12C N4C C8C 118.3(6) . . ?
C12C N4C Ni4 128.7(5) . . ?
C8C N4C Ni4 112.4(4) . . ?
C1D N1D C5D 117.2(6) . . ?
C1D N1D Ni1 129.1(5) . . ?
C5D N1D Ni1 113.5(4) . . ?
C6D N2D N3D 117.1(5) . . ?
C6D N2D Ni1 120.5(5) . . ?
N3D N2D Ni1 120.6(4) . . ?
C7D N3D N2D 108.7(5) . . ?
C8D N4D C12D 117.8(5) . . ?
C8D N4D Ni4 114.6(4) . . ?
C12D N4D Ni4 126.9(4) . . ?
N1A C1A C2A 122.8(7) . . ?
C3A C2A C1A 119.0(7) . . ?
C2A C3A C4A 119.9(7) . . ?
C5A C4A C3A 117.5(7) . . ?
N1A C5A C4A 123.4(6) . . ?
N1A C5A C6A 114.5(5) . . ?
C4A C5A C6A 122.0(6) . . ?
O1A C6A N2A 125.9(6) . . ?
O1A C6A C5A 118.3(5) . . ?
N2A C6A C5A 115.7(5) . . ?
N3A C7A N5A 125.1(6) . . ?
N3A C7A C8A 113.9(5) . . ?
N5A C7A C8A 121.0(6) . . ?
N4A C8A C9A 122.5(6) . . ?
N4A C8A C7A 114.1(5) . . ?
C9A C8A C7A 123.4(6) . . ?
C10A C9A C8A 118.5(6) . . ?
C11A C10A C9A 118.9(6) . . ?
C12A C11A C10A 119.6(7) . . ?
N4A C12A C11A 122.9(6) . . ?
N1B C1B C2B 122.6(7) . . ?
C3B C2B C1B 118.8(8) . . ?
C2B C3B C4B 119.1(7) . . ?
C3B C4B C5B 119.4(7) . . ?
N1B C5B C4B 121.3(7) . . ?
N1B C5B C6B 115.4(6) . . ?
C4B C5B C6B 123.3(6) . . ?
N2B C6B N5B 127.3(7) . . ?
N2B C6B C5B 112.7(6) . . ?
N5B C6B C5B 120.1(7) . . ?
O1B C7B N3B 123.9(6) . . ?
O1B C7B C8B 118.7(5) . . ?
N3B C7B C8B 117.4(5) . . ?
N4B C8B C9B 122.6(6) . . ?
N4B C8B C7B 113.0(5) . . ?
C9B C8B C7B 124.4(6) . . ?
C8B C9B C10B 118.2(7) . . ?
C11B C10B C9B 119.9(7) . . ?
C10B C11B C12B 118.5(7) . . ?
N4B C12B C11B 122.6(7) . . ?
N1C C1C C2C 122.3(7) . . ?
C3C C2C C1C 118.6(6) . . ?
C2C C3C C4C 120.3(6) . . ?
C3C C4C C5C 118.1(7) . . ?
N1C C5C C4C 122.1(6) . . ?
N1C C5C C6C 115.2(5) . . ?
C4C C5C C6C 122.7(6) . . ?
N2C C6C O1C 126.4(5) . . ?
N2C C6C C5C 116.1(5) . . ?
O1C C6C C5C 117.5(5) . . ?
N3C C7C N5C 125.5(6) . . ?
N3C C7C C8C 113.1(5) . . ?
N5C C7C C8C 121.4(6) . . ?
N4C C8C C9C 121.6(6) . . ?
N4C C8C C7C 114.6(5) . . ?
C9C C8C C7C 123.9(6) . . ?
C8C C9C C10C 119.0(6) . . ?
C11C C10C C9C 119.9(6) . . ?
C10C C11C C12C 117.9(6) . . ?
N4C C12C C11C 123.3(6) . . ?
N1D C1D C2D 122.3(7) . . ?
C3D C2D C1D 119.8(7) . . ?
C2D C3D C4D 119.0(7) . . ?
C5D C4D C3D 118.9(7) . . ?
N1D C5D C4D 122.6(6) . . ?
N1D C5D C6D 113.2(6) . . ?
C4D C5D C6D 124.2(6) . . ?
N2D C6D N5D 125.4(7) . . ?
N2D C6D C5D 114.2(6) . . ?
N5D C6D C5D 120.3(6) . . ?
O1D C7D N3D 126.1(6) . . ?
O1D C7D C8D 117.8(5) . . ?
N3D C7D C8D 116.0(5) . . ?
N4D C8D C9D 122.5(6) . . ?
N4D C8D C7D 114.5(5) . . ?
C9D C8D C7D 123.0(6) . . ?
C10D C9D C8D 119.1(6) . . ?
C9D C10D C11D 118.8(6) . . ?
C12D C11D C10D 118.9(6) . . ?
N4D C12D C11D 122.9(6) . . ?
O11 N11 O12 121.6(8) . . ?
O11 N11 O13 119.0(7) . . ?
O12 N11 O13 119.4(7) . . ?
O21 N21 O22 121.5(6) . . ?
O21 N21 O23 119.5(6) . . ?
O22 N21 O23 119.0(6) . . ?
O32 N31 O31 123.8(16) . . ?
O32 N31 O33 119.7(14) . . ?
O31 N31 O33 116.5(13) . . ?
O53 N51 O52 134.8(51) . . ?
O53 N51 O51 141.5(48) . 2_456 ?
O52 N51 O51 39.3(21) . 2_456 ?
O52 O51 O51 96.7(85) 2_456 2_456 ?
O52 O51 N51 34.5(23) 2_456 2_456 ?
O51 O51 N51 62.4(61) 2_456 2_456 ?
N51 O52 O51 106.2(26) . 2_456 ?

loop_
_geom_bond_atom_site_label_1
_geom_bond_atom_site_label_2
_geom_bond_distance
_geom_bond_site_symmetry_2
_geom_bond_publ_flag
Ni1 N3A 1.972(5) . ?
Ni1 N2D 1.979(5) . ?
Ni1 N1D 2.132(5) . ?
Ni1 N4A 2.156(5) . ?
Ni1 O1A 2.176(4) . ?
Ni1 O1D 2.177(4) . ?
Ni2 N2B 1.966(5) . ?
Ni2 N1A 2.044(5) . ?
Ni2 O1A 2.075(4) . ?
Ni2 O1H 2.080(6) . ?
Ni2 N1B 2.115(6) . ?
Ni2 O1B 2.165(4) . ?
Ni3 N1C 2.053(5) . ?
Ni3 N4B 2.059(6) . ?
Ni3 O1C 2.061(4) . ?
Ni3 O1E 2.072(6) . ?
Ni3 O1B 2.096(4) . ?
Ni3 O1G 2.097(6) . ?
Ni4 N3C 1.966(5) . ?
Ni4 N4D 2.053(5) . ?
Ni4 O1D 2.091(4) . ?
Ni4 O4E 2.107(5) . ?
Ni4 N4C 2.107(5) . ?
Ni4 O1C 2.158(4) . ?
N5A C7A 1.337(8) . ?
O1B C7B 1.288(7) . ?
O1C C6C 1.308(7) . ?
O1D C7D 1.305(7) . ?
N1A C1A 1.350(9) . ?
N1A C5A 1.356(8) . ?
N2A C6A 1.312(8) . ?
N2A N3A 1.385(7) . ?
N3A C7A 1.306(8) . ?
N4A C12A 1.338(8) . ?
N4A C8A 1.359(8) . ?
O1A C6A 1.299(7) . ?
N1B C1B 1.342(9) . ?
N1B C5B 1.343(9) . ?
N2B C6B 1.297(8) . ?
N2B N3B 1.392(8) . ?
N3B C7B 1.313(8) . ?
N4B C12B 1.339(9) . ?
N4B C8B 1.357(8) . ?
N5B C6B 1.329(10) . ?
N1C C5C 1.339(8) . ?
N1C C1C 1.340(8) . ?
N2C C6C 1.316(8) . ?
N2C N3C 1.387(7) . ?
N3C C7C 1.300(8) . ?
N4C C12C 1.342(8) . ?
N4C C8C 1.354(8) . ?
N5C C7C 1.330(8) . ?
N1D C1D 1.353(9) . ?
N1D C5D 1.355(8) . ?
N2D C6D 1.292(8) . ?
N2D N3D 1.397(7) . ?
N3D C7D 1.306(8) . ?
N4D C8D 1.345(8) . ?
N4D C12D 1.350(8) . ?
N5D C6D 1.332(9) . ?
C1A C2A 1.381(10) . ?
C2A C3A 1.377(11) . ?
C3A C4A 1.397(10) . ?
C4A C5A 1.386(9) . ?
C5A C6A 1.481(9) . ?
C7A C8A 1.472(9) . ?
C8A C9A 1.393(9) . ?
C9A C10A 1.386(10) . ?
C10A C11A 1.378(10) . ?
C11A C12A 1.377(10) . ?
C1B C2B 1.388(11) . ?
C2B C3B 1.381(12) . ?
C3B C4B 1.381(11) . ?
C4B C5B 1.400(10) . ?
C5B C6B 1.488(10) . ?
C7B C8B 1.491(9) . ?
C8B C9B 1.372(9) . ?
C9B C10B 1.386(11) . ?
C10B C11B 1.379(11) . ?
C11B C12B 1.378(10) . ?
C1C C2C 1.384(10) . ?
C2C C3C 1.370(11) . ?
C3C C4C 1.368(10) . ?
C4C C5C 1.401(9) . ?
C5C C6C 1.485(8) . ?
C7C C8C 1.488(9) . ?
C8C C9C 1.375(9) . ?
C9C C10C 1.396(10) . ?
C10C C11C 1.365(10) . ?
C11C C12C 1.385(10) . ?
C1D C2D 1.377(10) . ?
C2D C3D 1.369(11) . ?
C3D C4D 1.376(11) . ?
C4D C5D 1.386(10) . ?
C5D C6D 1.503(9) . ?
C7D C8D 1.487(9) . ?
C8D C9D 1.383(9) . ?
C9D C10D 1.378(10) . ?
C10D C11D 1.392(10) . ?
C11D C12D 1.371(9) . ?
N11 O11 1.234(9) . ?
N11 O12 1.242(8) . ?
N11 O13 1.266(9) . ?
N21 O21 1.242(8) . ?
N21 O22 1.250(8) . ?
N21 O23 1.279(7) . ?
N31 O32 1.151(14) . ?
N31 O31 1.200(13) . ?
N31 O33 1.304(14) . ?
N51 O53 0.82(5) . ?
N51 O52 1.29(5) . ?
N51 O51 2.18(11) 2_456 ?
O51 O52 1.44(10) 2_456 ?
O51 O51 1.64(5) 2_456 ?
O51 N51 2.18(11) 2_456 ?
O52 O51 1.44(10) 2_456 ?
